data_8100116
loop_
_publ_author_name
'Zeller, Matthias'
'Hunter, Allen D.'

_publ_section_title
;
Crystal structure of molybdenum and tungsten trans-bis-(dinitrogen)-bis
{bis(di(p-ethylbenzene)phosphino)ethane} toluene solvate, 
M(C~34~H~40~P~2~)~2~(N~2~)~2~ &#x00B7; C~7~H~8~ (M = Mo, W)
;
_journal_issue 3
_journal_name_full 'Zeitschrift f\"ur Kristallographie - New Crystal Structures'
_journal_page_first 249
_journal_page_last 254
_journal_volume 219
_journal_year 2004
_chemical_formula_moiety
;
C68 H80 N4 P4 W, 0.5(C7 H8), 0.5(C7 H8)
;
_chemical_formula_sum 'C75 H88 N4 P4 W'
_chemical_formula_weight 1353.22
_chemical_name_common
;
trans-Bis(dinitrogen)bis{bis(di(p-ethylbenzene)phosphino)ethane}tungsten
;
_space_group_IT_number 2
_symmetry_cell_setting triclinic
_symmetry_space_group_name_Hall '-P 1'
_symmetry_space_group_name_H-M 'P -1'
_cell_angle_alpha 84.063(5)
_cell_angle_beta 87.612(5)
_cell_angle_gamma 85.569(5)
_cell_formula_units_Z 2
_cell_length_a 9.881(3)
_cell_length_b 13.224(4)
_cell_length_c 25.146(7)
_cell_measurement_temperature 100(2)
_cell_volume 3256.5(16)
_diffrn_ambient_temperature 100(2)
_exptl_crystal_density_diffrn 1.380
_cod_database_code 8100116

loop_
_symmetry_equiv_pos_as_xyz
'x, y, z'
'-x, -y, -z'

loop_
_atom_site_label
_atom_site_type_symbol
_atom_site_fract_x
_atom_site_fract_y
_atom_site_fract_z
_atom_site_U_iso_or_equiv
_atom_site_adp_type
_atom_site_occupancy
_atom_site_symmetry_multiplicity
_atom_site_Wyckoff_symbol
_atom_site_calc_flag
_atom_site_refinement_flags
_atom_site_disorder_assembly
_atom_site_disorder_group
W1 W 1.0000 0.0000 1.0000 0.01111(6) Uani 1 1 a d S . .
W2 W 0.5000 0.5000 0.5000 0.01343(6) Uani 1 1 h d S . .
P4 P 0.38202(10) 0.48101(8) 0.41861(4) 0.0155(2) Uani 1 2 i d . . .
P1 P 0.81760(9) 0.00105(7) 0.93754(4) 0.01296(19) Uani 1 2 i d . . .
P2 P 1.13185(9) 0.13267(7) 0.95271(4) 0.01300(19) Uani 1 2 i d . . .
P3 P 0.67433(10) 0.60952(8) 0.46157(4) 0.01449(19) Uani 1 2 i d . . .
N1 N 1.1211(3) -0.1020(2) 0.96225(12) 0.0165(7) Uani 1 2 i d . . .
N3 N 0.6392(3) 0.3845(2) 0.48973(12) 0.0173(7) Uani 1 2 i d . . .
C61 C 0.7667(4) 0.5872(3) 0.39831(15) 0.0166(8) Uani 1 2 i d . . .
C71 C 0.2972(4) 0.5977(3) 0.38528(14) 0.0169(8) Uani 1 2 i d . . .
C21 C 0.7279(4) 0.1169(3) 0.90559(14) 0.0147(7) Uani 1 2 i d . . .
C11 C 0.8433(4) -0.0746(3) 0.87991(14) 0.0147(7) Uani 1 2 i d . . .
C66 C 0.8560(4) 0.5018(3) 0.39359(15) 0.0201(8) Uani 1 2 i d . . .
H66 H 0.8742 0.4551 0.4242 0.024 Uiso 1 2 i calc R . .
C32 C 1.1427(4) 0.1379(3) 0.84085(15) 0.0181(8) Uani 1 2 i d . . .
H32 H 1.0537 0.1703 0.8433 0.022 Uiso 1 2 i calc R . .
C45 C 1.1161(4) 0.4369(3) 0.89884(15) 0.0197(8) Uani 1 2 i d . . .
H45 H 1.1796 0.4843 0.8852 0.024 Uiso 1 2 i calc R . .
C76 C 0.1638(4) 0.6311(3) 0.39750(16) 0.0220(9) Uani 1 2 i d . . .
H76 H 0.1119 0.5913 0.4233 0.026 Uiso 1 2 i calc R . .
N2 N 1.1916(3) -0.1571(3) 0.94102(13) 0.0218(7) Uani 1 2 i d . . .
C23 C 0.6834(4) 0.2382(3) 0.82865(16) 0.0218(9) Uani 1 2 i d . . .
H23 H 0.6974 0.2576 0.7915 0.026 Uiso 1 2 i calc R . .
C25 C 0.5813(4) 0.2713(3) 0.91351(15) 0.0188(8) Uani 1 2 i d . . .
H25 H 0.5250 0.3131 0.9352 0.023 Uiso 1 2 i calc R . .
C63 C 0.8057(4) 0.6355(3) 0.30372(15) 0.0206(8) Uani 1 2 i d . . .
H63 H 0.7877 0.6821 0.2730 0.025 Uiso 1 2 i calc R . .
C42 C 0.9347(4) 0.2984(3) 0.94134(14) 0.0170(8) Uani 1 2 i d . . .
H42 H 0.8720 0.2521 0.9569 0.020 Uiso 1 2 i calc R . .
C1 C 0.6709(3) -0.0558(3) 0.97479(14) 0.0165(8) Uani 1 2 i d . . .
H1A H 0.6268 -0.0069 0.9986 0.020 Uiso 1 2 i calc R . .
H1B H 0.6031 -0.0707 0.9493 0.020 Uiso 1 2 i calc R . .
C41 C 1.0705(4) 0.2659(3) 0.93494(14) 0.0147(7) Uani 1 2 i d . . .
C26 C 0.6445(4) 0.1808(3) 0.93639(15) 0.0175(8) Uani 1 2 i d . . .
H26 H 0.6309 0.1617 0.9736 0.021 Uiso 1 2 i calc R . .
C3 C 0.8178(4) 0.5906(3) 0.50762(14) 0.0177(8) Uani 1 2 i d . . .
H3A H 0.8648 0.5222 0.5054 0.021 Uiso 1 2 i calc R . .
H3B H 0.8840 0.6423 0.4973 0.021 Uiso 1 2 i calc R . .
C46 C 1.1611(4) 0.3363(3) 0.91345(15) 0.0187(8) Uani 1 2 i d . . .
H46 H 1.2545 0.3152 0.9088 0.022 Uiso 1 2 i calc R . .
C56 C 0.5159(4) 0.7936(3) 0.44065(15) 0.0210(8) Uani 1 2 i d . . .
H56 H 0.4419 0.7518 0.4407 0.025 Uiso 1 2 i calc R . .
C4 C 0.2374(4) 0.3993(3) 0.43480(15) 0.0207(8) Uani 1 2 i d . . .
H4A H 0.1641 0.4200 0.4094 0.025 Uiso 1 2 i calc R . .
H4B H 0.2681 0.3273 0.4310 0.025 Uiso 1 2 i calc R . .
C72 C 0.3706(4) 0.6593(3) 0.34788(15) 0.0206(8) Uani 1 2 i d . . .
H72 H 0.4626 0.6392 0.3392 0.025 Uiso 1 2 i calc R . .
C64 C 0.8951(4) 0.5498(3) 0.29890(16) 0.0201(8) Uani 1 2 i d . . .
C81 C 0.4562(4) 0.4224(3) 0.35989(15) 0.0185(8) Uani 1 2 i d . . .
C51 C 0.6451(4) 0.7489(3) 0.45174(14) 0.0182(8) Uani 1 2 i d . . .
C2 C 1.2801(4) 0.1538(3) 0.99210(15) 0.0173(8) Uani 1 2 i d . . .
H2A H 1.3546 0.1776 0.9675 0.021 Uiso 1 2 i calc R . .
H2B H 1.2543 0.2074 1.0161 0.021 Uiso 1 2 i calc R . .
C24 C 0.5995(4) 0.3016(3) 0.85927(15) 0.0180(8) Uani 1 2 i d . . .
C62 C 0.7431(4) 0.6538(3) 0.35188(15) 0.0199(8) Uani 1 2 i d . . .
H62 H 0.6826 0.7129 0.3539 0.024 Uiso 1 2 i calc R . .
C33 C 1.2000(4) 0.1206(3) 0.79102(15) 0.0203(8) Uani 1 2 i d . . .
H33 H 1.1493 0.1410 0.7599 0.024 Uiso 1 2 i calc R . .
C43 C 0.8895(4) 0.3989(3) 0.92497(15) 0.0199(8) Uani 1 2 i d . . .
H43 H 0.7955 0.4194 0.9283 0.024 Uiso 1 2 i calc R . .
N4 N 0.7204(4) 0.3204(3) 0.48490(14) 0.0289(8) Uani 1 2 i d . . .
C65 C 0.9192(4) 0.4835(3) 0.34441(16) 0.0206(8) Uani 1 2 i d . . .
H65 H 0.9798 0.4246 0.3421 0.025 Uiso 1 2 i calc R . .
C67 C 0.9665(4) 0.5332(3) 0.24574(16) 0.0266(9) Uani 1 2 i d . . .
H67A H 0.8996 0.5445 0.2171 0.032 Uiso 1 2 i calc R . .
H67B H 1.0051 0.4617 0.2468 0.032 Uiso 1 2 i calc R . .
C54 C 0.5998(4) 0.9617(3) 0.42881(16) 0.0237(9) Uani 1 2 i d . . .
C74 C 0.1770(4) 0.7820(3) 0.33516(16) 0.0232(9) Uani 1 2 i d . . .
C73 C 0.3113(4) 0.7489(3) 0.32347(16) 0.0223(9) Uani 1 2 i d . . .
H73 H 0.3633 0.7892 0.2980 0.027 Uiso 1 2 i calc R . .
C38 C 1.5248(5) 0.0007(4) 0.72650(18) 0.0328(11) Uani 1 2 i d . . .
H38A H 1.5145 -0.0695 0.7420 0.049 Uiso 1 2 i calc R . .
H38B H 1.5917 0.0312 0.7464 0.049 Uiso 1 2 i calc R . .
H38C H 1.5559 0.0005 0.6890 0.049 Uiso 1 2 i calc R . .
C55 C 0.4937(4) 0.8988(3) 0.42943(16) 0.0247(9) Uani 1 2 i d . . .
H55 H 0.4046 0.9279 0.4221 0.030 Uiso 1 2 i calc R . .
C44 C 0.9789(4) 0.4695(3) 0.90393(15) 0.0182(8) Uani 1 2 i d . . .
C36 C 1.3419(4) 0.0604(3) 0.88185(16) 0.0250(9) Uani 1 2 i d . . .
H36 H 1.3916 0.0377 0.9129 0.030 Uiso 1 2 i calc R . .
C53 C 0.7274(4) 0.9176(3) 0.43974(16) 0.0244(9) Uani 1 2 i d . . .
H53 H 0.8014 0.9594 0.4393 0.029 Uiso 1 2 i calc R . .
C28 C 0.4275(4) 0.3803(3) 0.79304(17) 0.0290(10) Uani 1 2 i d . . .
H28A H 0.3587 0.3376 0.8107 0.044 Uiso 1 2 i calc R . .
H28B H 0.4738 0.3455 0.7641 0.044 Uiso 1 2 i calc R . .
H28C H 0.3836 0.4456 0.7782 0.044 Uiso 1 2 i calc R . .
C27 C 0.5309(4) 0.3994(3) 0.83368(17) 0.0267(9) Uani 1 2 i d . . .
H27A H 0.6007 0.4420 0.8156 0.032 Uiso 1 2 i calc R . .
H27B H 0.4845 0.4377 0.8619 0.032 Uiso 1 2 i calc R . .
C82 C 0.5869(4) 0.3779(3) 0.35933(17) 0.0267(9) Uani 1 2 i d . . .
H82 H 0.6418 0.3817 0.3891 0.032 Uiso 1 2 i calc R . .
C22 C 0.7459(4) 0.1486(3) 0.85111(15) 0.0191(8) Uani 1 2 i d . . .
H22 H 0.8025 0.1073 0.8292 0.023 Uiso 1 2 i calc R . .
C31 C 1.2133(4) 0.1086(3) 0.88745(15) 0.0157(8) Uani 1 2 i d . . .
C34 C 1.3300(4) 0.0741(3) 0.78570(16) 0.0243(9) Uani 1 2 i d . . .
C52 C 0.7497(4) 0.8134(3) 0.45127(16) 0.0223(8) Uani 1 2 i d . . .
H52 H 0.8388 0.7851 0.4591 0.027 Uiso 1 2 i calc R . .
C47 C 0.9319(4) 0.5796(3) 0.88770(16) 0.0229(9) Uani 1 2 i d . . .
H47A H 0.9720 0.6011 0.8520 0.027 Uiso 1 2 i calc R . .
H47B H 0.8319 0.5857 0.8851 0.027 Uiso 1 2 i calc R . .
C86 C 0.3789(4) 0.4165(3) 0.31498(16) 0.0234(9) Uani 1 2 i d . . .
H86 H 0.2882 0.4462 0.3140 0.028 Uiso 1 2 i calc R . .
C13 C 0.7653(4) -0.1814(3) 0.81703(17) 0.0282(10) Uani 1 2 i d . . .
H13 H 0.6951 -0.2185 0.8056 0.034 Uiso 1 2 i calc R . .
C84 C 0.5648(4) 0.3203(3) 0.27193(17) 0.0267(9) Uani 1 2 i d . . .
C68 C 1.0793(4) 0.6042(4) 0.23267(16) 0.0302(10) Uani 1 2 i d . . .
H68A H 1.0413 0.6751 0.2312 0.045 Uiso 1 2 i calc R . .
H68B H 1.1224 0.5915 0.1980 0.045 Uiso 1 2 i calc R . .
H68C H 1.1470 0.5919 0.2604 0.045 Uiso 1 2 i calc R . .
C16 C 0.9670(4) -0.0755(3) 0.85201(15) 0.0193(8) Uani 1 2 i d . . .
H16 H 1.0379 -0.0397 0.8639 0.023 Uiso 1 2 i calc R . .
C75 C 0.1053(4) 0.7213(3) 0.37272(16) 0.0239(9) Uani 1 2 i d . . .
H75 H 0.0137 0.7421 0.3817 0.029 Uiso 1 2 i calc R . .
C77 C 0.1141(4) 0.8785(3) 0.30468(18) 0.0303(10) Uani 1 2 i d . . .
H77A H 0.1806 0.9312 0.3023 0.036 Uiso 1 2 i calc R . .
H77B H 0.0983 0.8636 0.2677 0.036 Uiso 1 2 i calc R . .
C78 C -0.0180(4) 0.9223(3) 0.32835(17) 0.0288(10) Uani 1 2 i d . . .
H78A H -0.0862 0.8720 0.3297 0.043 Uiso 1 2 i calc R . .
H78B H -0.0498 0.9841 0.3061 0.043 Uiso 1 2 i calc R . .
H78C H -0.0037 0.9391 0.3646 0.043 Uiso 1 2 i calc R . .
C85 C 0.4341(5) 0.3674(3) 0.27166(16) 0.0266(9) Uani 1 2 i d . . .
H85 H 0.3809 0.3661 0.2412 0.032 Uiso 1 2 i calc R . .
C12 C 0.7417(4) -0.1285(3) 0.86150(16) 0.0233(9) Uani 1 2 i d . . .
H12 H 0.6555 -0.1287 0.8797 0.028 Uiso 1 2 i calc R . .
C58 C 0.4398(5) 1.1250(4) 0.4151(2) 0.0381(12) Uani 1 2 i d . . .
H58A H 0.3902 1.0985 0.3872 0.057 Uiso 1 2 i calc R . .
H58B H 0.4416 1.1991 0.4077 0.057 Uiso 1 2 i calc R . .
H58C H 0.3944 1.1087 0.4500 0.057 Uiso 1 2 i calc R . .
C15 C 0.9898(4) -0.1279(3) 0.80677(16) 0.0230(9) Uani 1 2 i d . . .
H15 H 1.0754 -0.1267 0.7882 0.028 Uiso 1 2 i calc R . .
C14 C 0.8892(4) -0.1818(3) 0.78844(17) 0.0261(9) Uani 1 2 i d . . .
C35 C 1.4000(4) 0.0444(4) 0.83174(16) 0.0281(10) Uani 1 2 i d . . .
H35 H 1.4892 0.0125 0.8292 0.034 Uiso 1 2 i calc R . .
C17 C 0.9118(5) -0.2384(4) 0.73938(19) 0.0377(12) Uani 1 2 i d . . .
H17A H 0.8814 -0.3081 0.7477 0.045 Uiso 1 2 i calc R . .
H17B H 1.0103 -0.2448 0.7302 0.045 Uiso 1 2 i calc R . .
C87 C 0.6256(5) 0.2655(3) 0.22558(17) 0.0307(10) Uani 1 2 i d . . .
H87A H 0.5512 0.2428 0.2055 0.037 Uiso 1 2 i calc R . .
H87B H 0.6815 0.2041 0.2398 0.037 Uiso 1 2 i calc R . .
C57 C 0.5823(5) 1.0771(3) 0.4157(2) 0.0345(11) Uani 1 2 i d . . .
H57A H 0.6324 1.1089 0.4421 0.041 Uiso 1 2 i calc R . .
H57B H 0.6260 1.0944 0.3801 0.041 Uiso 1 2 i calc R . .
C37 C 1.3897(5) 0.0621(4) 0.72970(17) 0.0355(11) Uani 1 2 i d . . .
H37A H 1.3234 0.0297 0.7098 0.043 Uiso 1 2 i calc R . .
H37B H 1.4005 0.1310 0.7112 0.043 Uiso 1 2 i calc R . .
C48 C 0.9722(5) 0.6491(3) 0.92720(19) 0.0311(10) Uani 1 2 i d . . .
H48A H 1.0713 0.6447 0.9291 0.047 Uiso 1 2 i calc R . .
H48B H 0.9320 0.6284 0.9626 0.047 Uiso 1 2 i calc R . .
H48C H 0.9394 0.7194 0.9156 0.047 Uiso 1 2 i calc R . .
C83 C 0.6412(4) 0.3272(4) 0.31624(17) 0.0293(10) Uani 1 2 i d . . .
H83 H 0.7316 0.2971 0.3174 0.035 Uiso 1 2 i calc R . .
C88 C 0.7132(5) 0.3321(4) 0.18746(18) 0.0348(11) Uani 1 2 i d . . .
H88A H 0.6594 0.3943 0.1743 0.052 Uiso 1 2 i calc R . .
H88B H 0.7455 0.2945 0.1572 0.052 Uiso 1 2 i calc R . .
H88C H 0.7913 0.3502 0.2064 0.052 Uiso 1 2 i calc R . .
C18 C 0.8372(6) -0.1865(4) 0.69129(19) 0.0464(14) Uani 1 2 i d . . .
H18A H 0.8719 -0.1196 0.6810 0.070 Uiso 1 2 i calc R . .
H18B H 0.7398 -0.1779 0.7004 0.070 Uiso 1 2 i calc R . .
H18C H 0.8515 -0.2285 0.6614 0.070 Uiso 1 2 i calc R . .
C101 C -0.0801(18) -0.0300(10) 0.5494(6) 0.039(4) Uani 0.50 2 i d PG A -1
H10A H -0.1375 -0.0400 0.5804 0.046 Uiso 0.50 2 i calc PR A -1
C102 C -0.0838(14) 0.0646(9) 0.5195(5) 0.024(3) Uani 0.50 2 i d PG A -1
H10B H -0.1437 0.1192 0.5301 0.029 Uiso 0.50 2 i calc PR A -1
C103 C 0.0001(13) 0.0794(7) 0.4740(5) 0.021(3) Uani 0.50 2 i d PG A -1
C104 C 0.0878(15) -0.0005(9) 0.4585(6) 0.025(3) Uani 0.50 2 i d PG A -1
H10C H 0.1451 0.0096 0.4274 0.030 Uiso 0.50 2 i calc PR A -1
C105 C 0.0915(18) -0.0950(8) 0.4884(7) 0.041(4) Uani 0.50 2 i d PG A -1
H10D H 0.1514 -0.1496 0.4778 0.049 Uiso 0.50 2 i calc PR A -1
C106 C 0.008(2) -0.1098(8) 0.5339(7) 0.041(4) Uani 0.50 2 i d PG A -1
H10E H 0.0101 -0.1744 0.5543 0.049 Uiso 0.50 2 i calc PR A -1
C107 C -0.0043(10) 0.1823(8) 0.4415(4) 0.040(2) Uani 0.50 2 i d P A -1
H10F H -0.0571 0.2327 0.4614 0.060 Uiso 0.50 2 i calc PR A -1
H10G H -0.0471 0.1778 0.4074 0.060 Uiso 0.50 2 i calc PR A -1
H10H H 0.0883 0.2032 0.4345 0.060 Uiso 0.50 2 i calc PR A -1
C91 C 0.5082(11) 0.5608(6) 0.9751(4) 0.049(3) Uani 0.50 2 i d PG B -2
C92 C 0.6198(8) 0.5160(7) 1.0028(4) 0.037(4) Uani 0.50 2 i d PG B -2
H92A H 0.7037 0.5471 0.9993 0.045 Uiso 0.50 2 i calc PR B -2
C93 C 0.6086(9) 0.4258(7) 1.0358(3) 0.044(3) Uani 0.50 2 i d PG B -2
H93A H 0.6848 0.3952 1.0548 0.052 Uiso 0.50 2 i calc PR B -2
C94 C 0.4858(11) 0.3804(6) 1.0410(3) 0.057(5) Uani 0.50 2 i d PG B -2
H94A H 0.4782 0.3187 1.0636 0.069 Uiso 0.50 2 i calc PR B -2
C95 C 0.3743(8) 0.4252(8) 1.0133(4) 0.056(4) Uani 0.50 2 i d PG B -2
H95A H 0.2904 0.3942 1.0168 0.068 Uiso 0.50 2 i calc PR B -2
C96 C 0.3855(8) 0.5154(8) 0.9803(4) 0.048(5) Uani 0.50 2 i d PG B -2
H96A H 0.3092 0.5460 0.9613 0.057 Uiso 0.50 2 i calc PR B -2
C97 C 0.5180(17) 0.6552(13) 0.9362(5) 0.058(4) Uani 0.50 2 i d P B -2
H97A H 0.5960 0.6915 0.9445 0.087 Uiso 0.50 2 i calc PR B -2
H97B H 0.4346 0.6998 0.9391 0.087 Uiso 0.50 2 i calc PR B -2
H97C H 0.5295 0.6356 0.8996 0.087 Uiso 0.50 2 i calc PR B -2

loop_
_atom_site_aniso_label
_atom_site_aniso_U_11
_atom_site_aniso_U_22
_atom_site_aniso_U_33
_atom_site_aniso_U_23
_atom_site_aniso_U_13
_atom_site_aniso_U_12
W1 0.00874(10) 0.01414(11) 0.00974(10) 0.00163(8) 0.00027(8) -0.00052(8)
W2 0.01167(11) 0.01732(12) 0.01060(11) 0.00166(8) -0.00007(8) -0.00079(8)
P4 0.0166(5) 0.0196(5) 0.0099(4) 0.0013(4) -0.0002(4) -0.0026(4)
P1 0.0119(4) 0.0165(5) 0.0098(4) 0.0019(4) -0.0002(3) -0.0010(4)
P2 0.0119(4) 0.0153(5) 0.0111(4) 0.0026(4) -0.0016(3) -0.0014(4)
P3 0.0138(5) 0.0186(5) 0.0105(4) 0.0018(4) -0.0016(4) -0.0011(4)
N1 0.0162(15) 0.0192(16) 0.0128(15) 0.0050(13) -0.0031(12) -0.0010(13)
N3 0.0180(16) 0.0212(17) 0.0118(15) 0.0036(13) 0.0010(12) -0.0027(14)
C61 0.0142(18) 0.0195(19) 0.0161(18) -0.0006(15) -0.0002(15) -0.0043(15)
C71 0.0184(19) 0.022(2) 0.0109(17) -0.0008(15) -0.0014(14) -0.0040(15)
C21 0.0121(17) 0.0190(19) 0.0132(17) 0.0012(14) -0.0023(14) -0.0044(14)
C11 0.0181(18) 0.0164(18) 0.0087(16) 0.0030(14) -0.0048(14) 0.0022(14)
C66 0.0174(19) 0.025(2) 0.0165(19) 0.0027(16) 0.0002(15) -0.0023(16)
C32 0.0143(18) 0.021(2) 0.0190(19) -0.0020(15) 0.0005(15) 0.0004(15)
C45 0.0213(19) 0.019(2) 0.018(2) 0.0024(16) 0.0002(15) -0.0049(16)
C76 0.019(2) 0.030(2) 0.0157(19) 0.0023(17) 0.0032(16) -0.0055(17)
N2 0.0225(17) 0.0222(18) 0.0198(17) -0.0015(14) 0.0002(14) 0.0036(14)
C23 0.020(2) 0.028(2) 0.0165(19) 0.0015(17) 0.0018(15) -0.0038(17)
C25 0.0146(18) 0.022(2) 0.0196(19) -0.0020(16) -0.0012(15) -0.0001(15)
C63 0.022(2) 0.027(2) 0.0125(18) 0.0022(16) -0.0022(15) -0.0055(17)
C42 0.0188(19) 0.0191(19) 0.0134(18) -0.0016(15) 0.0017(14) -0.0034(15)
C1 0.0089(16) 0.026(2) 0.0130(18) 0.0044(15) 0.0018(14) -0.0021(15)
C41 0.0199(19) 0.0137(18) 0.0104(17) -0.0010(14) -0.0004(14) -0.0014(15)
C26 0.0143(17) 0.023(2) 0.0142(18) 0.0023(15) 0.0019(14) -0.0021(15)
C3 0.0125(17) 0.026(2) 0.0138(18) 0.0030(16) -0.0025(14) -0.0028(15)
C46 0.0165(18) 0.022(2) 0.0166(19) 0.0014(15) 0.0025(15) 0.0007(15)
C56 0.022(2) 0.022(2) 0.0182(19) -0.0003(16) 0.0036(16) -0.0023(17)
C4 0.0192(19) 0.022(2) 0.021(2) 0.0011(16) -0.0012(15) -0.0065(16)
C72 0.0162(18) 0.027(2) 0.0182(19) 0.0000(16) 0.0015(15) -0.0019(16)
C64 0.021(2) 0.021(2) 0.018(2) -0.0023(16) 0.0003(16) -0.0072(16)
C81 0.026(2) 0.020(2) 0.0100(17) -0.0008(15) -0.0011(15) -0.0072(16)
C51 0.022(2) 0.023(2) 0.0092(17) -0.0001(15) 0.0021(15) -0.0002(16)
C2 0.0136(17) 0.023(2) 0.0146(18) 0.0034(15) -0.0013(14) -0.0046(15)
C24 0.0137(18) 0.0186(19) 0.0208(19) 0.0030(15) -0.0037(15) -0.0014(15)
C62 0.0169(19) 0.022(2) 0.0195(19) 0.0017(16) 0.0003(15) -0.0016(15)
C33 0.0204(19) 0.027(2) 0.0134(18) 0.0013(16) -0.0038(15) -0.0013(16)
C43 0.020(2) 0.019(2) 0.0195(19) -0.0041(16) -0.0013(15) 0.0034(15)
N4 0.031(2) 0.030(2) 0.0221(19) 0.0056(16) 0.0041(15) 0.0052(17)
C65 0.0156(18) 0.023(2) 0.023(2) -0.0034(17) 0.0002(15) -0.0012(16)
C67 0.029(2) 0.030(2) 0.020(2) -0.0041(18) 0.0045(17) -0.0029(19)
C54 0.033(2) 0.020(2) 0.017(2) -0.0017(16) 0.0053(17) -0.0011(17)
C74 0.027(2) 0.022(2) 0.019(2) 0.0025(17) -0.0064(17) 0.0005(17)
C73 0.023(2) 0.026(2) 0.018(2) 0.0027(16) 0.0015(16) -0.0056(17)
C38 0.035(3) 0.033(3) 0.028(2) 0.001(2) 0.013(2) 0.002(2)
C55 0.023(2) 0.027(2) 0.022(2) 0.0030(17) 0.0024(17) 0.0022(17)
C44 0.025(2) 0.0170(19) 0.0131(18) -0.0026(15) -0.0050(15) -0.0012(15)
C36 0.022(2) 0.036(3) 0.0139(19) 0.0024(17) -0.0013(16) 0.0074(18)
C53 0.026(2) 0.024(2) 0.024(2) -0.0040(17) 0.0002(17) -0.0073(17)
C28 0.025(2) 0.035(3) 0.024(2) 0.0020(19) -0.0014(17) 0.0111(19)
C27 0.028(2) 0.022(2) 0.028(2) 0.0044(18) -0.0060(18) 0.0040(18)
C82 0.021(2) 0.038(3) 0.021(2) -0.0037(19) 0.0028(16) -0.0014(18)
C22 0.0165(18) 0.023(2) 0.0160(19) 0.0037(16) 0.0035(15) -0.0003(15)
C31 0.0155(18) 0.0145(18) 0.0162(18) 0.0022(15) 0.0005(14) -0.0001(14)
C34 0.024(2) 0.029(2) 0.018(2) -0.0016(17) 0.0047(16) 0.0007(18)
C52 0.0197(19) 0.026(2) 0.021(2) -0.0016(17) 0.0002(16) -0.0026(16)
C47 0.029(2) 0.0161(19) 0.022(2) 0.0018(16) 0.0003(17) 0.0028(16)
C86 0.024(2) 0.026(2) 0.020(2) -0.0043(17) 0.0012(16) -0.0037(17)
C13 0.027(2) 0.028(2) 0.031(2) -0.0095(19) -0.0096(18) -0.0028(18)
C84 0.028(2) 0.029(2) 0.024(2) -0.0051(18) 0.0109(17) -0.0054(18)
C68 0.029(2) 0.045(3) 0.017(2) -0.0036(19) 0.0066(17) -0.006(2)
C16 0.020(2) 0.021(2) 0.0161(19) 0.0001(16) -0.0030(15) 0.0013(16)
C75 0.0168(19) 0.035(2) 0.018(2) 0.0036(17) 0.0016(15) 0.0014(17)
C77 0.027(2) 0.027(2) 0.034(3) 0.0080(19) -0.0023(19) 0.0016(18)
C78 0.031(2) 0.032(2) 0.023(2) -0.0046(19) -0.0046(18) 0.0049(19)
C85 0.036(2) 0.028(2) 0.017(2) -0.0045(17) -0.0027(18) -0.0090(19)
C12 0.019(2) 0.026(2) 0.024(2) -0.0028(17) -0.0029(16) -0.0008(16)
C58 0.044(3) 0.032(3) 0.036(3) -0.001(2) 0.007(2) 0.006(2)
C15 0.025(2) 0.026(2) 0.0163(19) 0.0001(16) -0.0014(16) 0.0057(17)
C14 0.031(2) 0.024(2) 0.023(2) -0.0071(17) -0.0079(18) 0.0104(18)
C35 0.022(2) 0.040(3) 0.019(2) 0.0013(19) 0.0046(16) 0.0117(19)
C17 0.041(3) 0.041(3) 0.033(3) -0.019(2) -0.005(2) 0.007(2)
C87 0.034(2) 0.033(3) 0.026(2) -0.0073(19) 0.0083(19) -0.003(2)
C57 0.038(3) 0.023(2) 0.041(3) 0.000(2) 0.002(2) 0.000(2)
C37 0.033(3) 0.052(3) 0.020(2) -0.002(2) 0.0054(19) 0.006(2)
C48 0.038(3) 0.020(2) 0.035(3) -0.0066(19) -0.002(2) 0.0052(19)
C83 0.021(2) 0.040(3) 0.027(2) -0.008(2) 0.0046(17) 0.0025(19)
C88 0.044(3) 0.033(3) 0.026(2) -0.005(2) 0.012(2) 0.000(2)
C18 0.076(4) 0.040(3) 0.024(2) -0.005(2) -0.011(3) -0.003(3)
C101 0.051(9) 0.033(8) 0.032(8) 0.012(6) -0.013(6) -0.020(7)
C102 0.023(6) 0.033(8) 0.018(6) -0.003(6) 0.003(5) -0.009(6)
C103 0.026(5) 0.014(7) 0.022(6) 0.008(5) -0.009(5) -0.005(5)
C104 0.026(6) 0.033(9) 0.015(6) 0.001(6) -0.005(4) 0.000(6)
C105 0.049(8) 0.022(7) 0.051(9) 0.005(6) -0.027(7) 0.006(6)
C106 0.058(8) 0.019(8) 0.045(8) 0.021(7) -0.029(6) -0.020(7)
C107 0.029(5) 0.045(7) 0.046(6) -0.008(5) -0.003(4) -0.001(4)
C91 0.043(7) 0.061(9) 0.045(8) -0.026(7) 0.001(6) 0.006(7)
C92 0.019(6) 0.064(11) 0.034(7) -0.025(8) -0.003(5) -0.003(6)
C93 0.045(7) 0.058(8) 0.032(6) -0.018(6) 0.001(5) -0.004(6)
C94 0.079(11) 0.077(15) 0.017(8) -0.013(8) 0.003(8) -0.010(11)
C95 0.045(7) 0.079(11) 0.052(9) -0.038(8) 0.025(6) -0.021(7)
C96 0.031(7) 0.049(10) 0.069(13) -0.031(10) 0.002(7) -0.011(6)
C97 0.077(10) 0.068(10) 0.033(8) -0.017(7) -0.009(8) -0.006(8)

loop_
_geom_bond_atom_site_label_1
_geom_bond_atom_site_label_2
_geom_bond_distance
_geom_bond_site_symmetry_2
_geom_bond_publ_flag
W1 N1 2.019(3) 2_757 no
W1 N1 2.019(3) . yes
W1 P1 2.4379(10) 2_757 no
W1 P1 2.4379(10) . yes
W1 P2 2.4458(10) . yes
W1 P2 2.4458(10) 2_757 no
W2 N3 2.005(3) 2_666 no
W2 N3 2.005(3) . yes
W2 P3 2.4404(11) . yes
W2 P3 2.4404(11) 2_666 no
W2 P4 2.4417(11) 2_666 no
W2 P4 2.4417(11) . yes
N1 N2 1.127(4) . yes
N3 N4 1.134(5) . yes
P1 C1 1.859(4) . yes
P2 C2 1.856(4) . yes
P3 C3 1.854(4) . yes
P4 C4 1.864(4) . yes
P1 C11 1.842(4) . yes
P1 C21 1.836(4) . yes
P2 C31 1.844(4) . yes
P2 C41 1.835(4) . yes
P3 C51 1.837(4) . yes
P3 C61 1.840(4) . yes
P4 C71 1.838(4) . yes
P4 C81 1.837(4) . yes
C61 C66 1.390(5) . no
C61 C62 1.405(5) . no
C71 C76 1.390(5) . no
C71 C72 1.397(5) . no
C21 C22 1.399(5) . no
C21 C26 1.403(5) . no
C11 C16 1.384(5) . no
C11 C12 1.396(5) . no
C66 C65 1.397(5) . no
C66 H66 0.9500 . no
C32 C33 1.387(5) . no
C32 C31 1.393(5) . no
C32 H32 0.9500 . no
C45 C46 1.386(5) . no
C45 C44 1.396(5) . no
C45 H45 0.9500 . no
C76 C75 1.385(5) . no
C76 H76 0.9500 . no
C23 C22 1.372(5) . no
C23 C24 1.398(6) . no
C23 H23 0.9500 . no
C25 C26 1.388(5) . no
C25 C24 1.390(5) . no
C25 H25 0.9500 . no
C63 C62 1.372(5) . no
C63 C64 1.394(6) . no
C63 H63 0.9500 . no
C42 C41 1.385(5) . no
C42 C43 1.395(5) . no
C42 H42 0.9500 . no
C1 C2 1.523(5) 2_757 no
C1 H1A 0.9900 . no
C1 H1B 0.9900 . no
C41 C46 1.395(5) . no
C26 H26 0.9500 . no
C3 C4 1.541(5) 2_666 no
C3 H3A 0.9900 . no
C3 H3B 0.9900 . no
C46 H46 0.9500 . no
C56 C51 1.391(5) . no
C56 C55 1.394(6) . no
C56 H56 0.9500 . no
C4 C3 1.541(5) 2_666 no
C4 H4A 0.9900 . no
C4 H4B 0.9900 . no
C72 C73 1.377(5) . no
C72 H72 0.9500 . no
C64 C65 1.385(5) . no
C64 C67 1.514(5) . no
C81 C82 1.378(6) . no
C81 C86 1.402(5) . no
C51 C52 1.389(5) . no
C2 C1 1.523(5) 2_757 no
C2 H2A 0.9900 . no
C2 H2B 0.9900 . no
C24 C27 1.508(5) . no
C62 H62 0.9500 . no
C33 C34 1.388(5) . no
C33 H33 0.9500 . no
C43 C44 1.384(5) . no
C43 H43 0.9500 . no
C65 H65 0.9500 . no
C67 C68 1.516(6) . no
C67 H67A 0.9900 . no
C67 H67B 0.9900 . no
C54 C53 1.373(6) . no
C54 C55 1.386(6) . no
C54 C57 1.526(6) . no
C74 C75 1.383(6) . no
C74 C73 1.394(6) . no
C74 C77 1.521(5) . no
C73 H73 0.9500 . no
C38 C37 1.512(6) . no
C38 H38A 0.9800 . no
C38 H38B 0.9800 . no
C38 H38C 0.9800 . no
C55 H55 0.9500 . no
C44 C47 1.513(5) . no
C36 C31 1.386(5) . no
C36 C35 1.392(6) . no
C36 H36 0.9500 . no
C53 C52 1.380(6) . no
C53 H53 0.9500 . no
C28 C27 1.528(6) . no
C28 H28A 0.9800 . no
C28 H28B 0.9800 . no
C28 H28C 0.9800 . no
C27 H27A 0.9900 . no
C27 H27B 0.9900 . no
C82 C83 1.399(6) . no
C82 H82 0.9500 . no
C22 H22 0.9500 . no
C34 C35 1.380(6) . no
C34 C37 1.523(6) . no
C52 H52 0.9500 . no
C47 C48 1.506(6) . no
C47 H47A 0.9900 . no
C47 H47B 0.9900 . no
C86 C85 1.396(6) . no
C86 H86 0.9500 . no
C13 C12 1.382(6) . no
C13 C14 1.394(6) . no
C13 H13 0.9500 . no
C84 C83 1.386(6) . no
C84 C85 1.390(6) . no
C84 C87 1.514(6) . no
C68 H68A 0.9800 . no
C68 H68B 0.9800 . no
C68 H68C 0.9800 . no
C16 C15 1.394(6) . no
C16 H16 0.9500 . no
C75 H75 0.9500 . no
C77 C78 1.511(6) . no
C77 H77A 0.9900 . no
C77 H77B 0.9900 . no
C78 H78A 0.9800 . no
C78 H78B 0.9800 . no
C78 H78C 0.9800 . no
C85 H85 0.9500 . no
C12 H12 0.9500 . no
C58 C57 1.499(6) . no
C58 H58A 0.9800 . no
C58 H58B 0.9800 . no
C58 H58C 0.9800 . no
C15 C14 1.387(6) . no
C15 H15 0.9500 . no
C14 C17 1.508(6) . no
C35 H35 0.9500 . no
C17 C18 1.517(6) . no
C17 H17A 0.9900 . no
C17 H17B 0.9900 . no
C87 C88 1.523(6) . no
C87 H87A 0.9900 . no
C87 H87B 0.9900 . no
C57 H57A 0.9900 . no
C57 H57B 0.9900 . no
C37 H37A 0.9900 . no
C37 H37B 0.9900 . no
C48 H48A 0.9800 . no
C48 H48B 0.9800 . no
C48 H48C 0.9800 . no
C83 H83 0.9500 . no
C88 H88A 0.9800 . no
C88 H88B 0.9800 . no
C88 H88C 0.9800 . no
C18 H18A 0.9800 . no
C18 H18B 0.9800 . no
C18 H18C 0.9800 . no
C101 C102 1.3900 . no
C101 C106 1.3900 . no
C101 H10A 0.9500 . no
C102 C103 1.3900 . no
C102 H10B 0.9500 . no
C103 C104 1.3900 . no
C103 C107 1.513(12) . no
C104 C105 1.3900 . no
C104 H10C 0.9500 . no
C105 C106 1.3900 . no
C105 H10D 0.9500 . no
C106 H10E 0.9500 . no
C107 H10F 0.9800 . no
C107 H10G 0.9800 . no
C107 H10H 0.9800 . no
C91 C92 1.3900 . no
C91 C96 1.3900 . no
C91 C97 1.510(16) . no
C92 C93 1.3900 . no
C92 H92A 0.9500 . no
C93 C94 1.3900 . no
C93 H93A 0.9500 . no
C94 C95 1.3900 . no
C94 H94A 0.9500 . no
C95 C96 1.3900 . no
C95 H95A 0.9500 . no
C96 H96A 0.9500 . no
C97 H97A 0.9800 . no
C97 H97B 0.9800 . no
C97 H97C 0.9800 . no
